data_4079908
loop_
_publ_author_name
'\<Simon, Petr'
'Jambor, Roman'
'R\%u\<zi\<cka, Ale\<s'
'Dost\'al, Libor'

_publ_section_title
;
 Oxidative Addition of Diphenyldichalcogenides PhEEPh (E = S, Se, Te) to
 Low-Valent CN- and NCN-Chelated Organoantimony and Organobismuth
 Compounds
;
_journal_issue 1
_journal_name_full Organometallics
_journal_page_first 239
_journal_paper_doi 10.1021/om3010383
_journal_volume 32
_journal_year 2013
_chemical_formula_moiety 'C31 H32 Bi N Se2'
_chemical_formula_sum 'C31 H32 Bi N Se2'
_chemical_formula_weight 785.48
_chemical_name_systematic
; 
 ? 
;
_space_group_IT_number 2
_symmetry_cell_setting triclinic
_symmetry_space_group_name_Hall '-P 1'
_symmetry_space_group_name_H-M 'P -1'
_atom_sites_solution_hydrogens geom
_atom_sites_solution_primary direct
_atom_sites_solution_secondary difmap
_audit_creation_method SHELXL-97
_cell_angle_alpha 90.159(7)
_cell_angle_beta 101.646(6)
_cell_angle_gamma 94.060(6)
_cell_formula_units_Z 4
_cell_length_a 10.4390(8)
_cell_length_b 16.6721(14)
_cell_length_c 17.0039(16)
_cell_measurement_reflns_used 48052
_cell_measurement_temperature 150(1)
_cell_measurement_theta_max 27.5
_cell_measurement_theta_min 1
_cell_volume 2890.7(4)
_computing_cell_refinement 'COLLECT and DENZO'
_computing_data_collection 'COLLECT (Hooft, 1998) and DENZO (Otwinowski & Minor, 1997)'
_computing_data_reduction 'COLLECT and DENZO'
_computing_molecular_graphics 'PLATON (Spek, 2003)'
_computing_publication_material 'SHELXL-97 (Sheldrick, 2008)'
_computing_structure_refinement 'SHELXL-97 (Sheldrick, 1997)'
_computing_structure_solution 'SIR92 (Altomare et al., 1994)'
_diffrn_ambient_temperature 150(1)
_diffrn_detector_area_resol_mean 9.091
_diffrn_measured_fraction_theta_full 0.982
_diffrn_measured_fraction_theta_max 0.982
_diffrn_measurement_device_type 'Bruker Nonius KappaCCD area detector'
_diffrn_measurement_method '\f and \w scans to fill the Ewald sphere'
_diffrn_radiation_monochromator graphite
_diffrn_radiation_source 'fine-focus sealed tube'
_diffrn_radiation_type MoK\a
_diffrn_radiation_wavelength 0.71073
_diffrn_reflns_av_R_equivalents 0.0770
_diffrn_reflns_av_sigmaI/netI 0.0612
_diffrn_reflns_limit_h_max 13
_diffrn_reflns_limit_h_min -13
_diffrn_reflns_limit_k_max 21
_diffrn_reflns_limit_k_min -21
_diffrn_reflns_limit_l_max 22
_diffrn_reflns_limit_l_min -22
_diffrn_reflns_number 48005
_diffrn_reflns_theta_full 27.32
_diffrn_reflns_theta_max 27.32
_diffrn_reflns_theta_min 1.72
_diffrn_standards_number 0
_exptl_absorpt_coefficient_mu 8.637
_exptl_absorpt_correction_T_max 0.464
_exptl_absorpt_correction_T_min 0.338
_exptl_absorpt_correction_type integration
_exptl_absorpt_process_details
;
Gaussian integration (Coppens, 1970)
;
_exptl_crystal_colour orange
_exptl_crystal_density_diffrn 1.805
_exptl_crystal_density_method 'not measured'
_exptl_crystal_description needle
_exptl_crystal_F_000 1504
_exptl_crystal_size_max 0.25
_exptl_crystal_size_mid 0.12
_exptl_crystal_size_min 0.11
_refine_diff_density_max 1.880
_refine_diff_density_min -2.940
_refine_diff_density_rms 0.203
_refine_ls_extinction_method none
_refine_ls_goodness_of_fit_ref 1.117
_refine_ls_hydrogen_treatment constr
_refine_ls_matrix_type full
_refine_ls_number_parameters 631
_refine_ls_number_reflns 12817
_refine_ls_number_restraints 0
_refine_ls_restrained_S_all 1.117
_refine_ls_R_factor_all 0.0846
_refine_ls_R_factor_gt 0.0492
_refine_ls_shift/su_max 0.000
_refine_ls_shift/su_mean 0.000
_refine_ls_structure_factor_coef Fsqd
_refine_ls_weighting_details 'calc w=1/[\s^2^(Fo^2^)+(0.0413P)^2^+16.0735P] where P=(Fo^2^+2Fc^2^)/3'
_refine_ls_weighting_scheme calc
_refine_ls_wR_factor_gt 0.0980
_refine_ls_wR_factor_ref 0.1162
_reflns_number_gt 9244
_reflns_number_total 12817
_reflns_threshold_expression >2sigma(I)
_cod_data_source_file om3010383_si_002.cif
_cod_data_source_block 10
_cod_database_code 4079908

loop_
_symmetry_equiv_pos_as_xyz
'x, y, z'
'-x, -y, -z'

loop_
_atom_site_label
_atom_site_type_symbol
_atom_site_fract_x
_atom_site_fract_y
_atom_site_fract_z
_atom_site_U_iso_or_equiv
_atom_site_adp_type
_atom_site_occupancy
_atom_site_symmetry_multiplicity
_atom_site_calc_flag
_atom_site_refinement_flags
Bi1 Bi 0.22560(3) 0.089257(18) 0.222303(17) 0.02574(8) Uani 1 1 d .
Bi2 Bi 0.26837(3) 0.376201(18) 0.228032(17) 0.02484(8) Uani 1 1 d .
Se1 Se 0.39073(8) 0.19922(5) 0.16363(5) 0.03023(19) Uani 1 1 d .
Se2 Se 0.35295(9) -0.04377(5) 0.21076(5) 0.0354(2) Uani 1 1 d .
Se3 Se 0.08296(8) 0.26449(5) 0.26490(5) 0.0341(2) Uani 1 1 d .
Se4 Se 0.15581(9) 0.51009(6) 0.25603(5) 0.0370(2) Uani 1 1 d .
N2 N 0.4148(6) 0.4706(4) 0.1459(4) 0.0276(15) Uani 1 1 d .
N1 N 0.1033(6) 0.0033(4) 0.3290(4) 0.0278(15) Uani 1 1 d .
C26 C 0.2566(9) -0.0832(5) 0.1069(5) 0.036(2) Uani 1 1 d .
C20 C 0.3304(8) 0.1657(5) 0.0534(5) 0.0286(18) Uani 1 1 d .
C118 C 0.4445(12) 0.6792(7) 0.0570(8) 0.068(3) Uani 1 1 d .
H118A H 0.5211 0.7155 0.0607 0.081 Uiso 1 1 d R
H118B H 0.3676 0.7070 0.0363 0.081 Uiso 1 1 d R
H118C H 0.4492 0.6350 0.0217 0.081 Uiso 1 1 d R
C130 C 0.3067(15) 0.6044(7) 0.4847(7) 0.068(3) Uani 1 1 d .
H130 H 0.2700 0.6245 0.5255 0.082 Uiso 1 1 d R
C29 C 0.1349(15) -0.1377(7) -0.0455(7) 0.071(4) Uani 1 1 d .
H29 H 0.0943 -0.1551 -0.0972 0.085 Uiso 1 1 d R
C17 C -0.1342(9) 0.0827(5) 0.3097(6) 0.038(2) Uani 1 1 d .
H17 H -0.0527 0.1027 0.2938 0.045 Uiso 1 1 d R
C101 C 0.1621(7) 0.3849(5) 0.1003(4) 0.0254(17) Uani 1 1 d .
C109 C 0.6466(8) 0.4693(5) 0.2036(5) 0.0265(17) Uani 1 1 d .
C126 C 0.2754(9) 0.5464(5) 0.3533(5) 0.036(2) Uani 1 1 d .
C120 C 0.1082(8) 0.3017(5) 0.3739(5) 0.0330(19) Uani 1 1 d .
C13 C -0.1342(8) -0.0082(5) 0.3145(5) 0.0282(17) Uani 1 1 d .
C5 C 0.5305(9) 0.1640(6) 0.4444(6) 0.039(2) Uani 1 1 d .
H5 H 0.6083 0.1965 0.4554 0.047 Uiso 1 1 d R
C3 C 0.3695(9) 0.0776(6) 0.4895(5) 0.037(2) Uani 1 1 d .
H3 H 0.3385 0.0520 0.5312 0.044 Uiso 1 1 d R
C12 C -0.2489(8) -0.0561(5) 0.3122(5) 0.0341(19) Uani 1 1 d .
H12 H -0.3280 -0.0322 0.3071 0.041 Uiso 1 1 d R
C10 C -0.1338(8) -0.1756(5) 0.3199(5) 0.035(2) Uani 1 1 d .
H10 H -0.1358 -0.2314 0.3204 0.043 Uiso 1 1 d R
C1 C 0.3455(8) 0.1041(5) 0.3490(4) 0.0263(17) Uani 1 1 d .
C107 C 0.3568(8) 0.4676(5) 0.0722(5) 0.034(2) Uani 1 1 d .
H107 H 0.3988 0.4918 0.0341 0.041 Uiso 1 1 d R
C11 C -0.2484(9) -0.1385(6) 0.3168(6) 0.039(2) Uani 1 1 d .
H11 H -0.3258 -0.1692 0.3181 0.047 Uiso 1 1 d R
C111 C 0.7811(9) 0.5928(6) 0.2341(5) 0.041(2) Uani 1 1 d .
H111 H 0.8621 0.6197 0.2547 0.049 Uiso 1 1 d R
C128 C 0.4919(11) 0.5802(7) 0.4272(7) 0.062(3) Uani 1 1 d .
H128 H 0.5822 0.5810 0.4312 0.075 Uiso 1 1 d R
C31 C 0.3293(11) -0.1146(5) 0.0551(6) 0.047(2) Uani 1 1 d .
H31 H 0.4195 -0.1168 0.0715 0.056 Uiso 1 1 d R
C7 C 0.1745(8) 0.0175(5) 0.3982(5) 0.0336(19) Uani 1 1 d .
H7 H 0.1463 -0.0046 0.4425 0.040 Uiso 1 1 d R
C25 C 0.2545(9) 0.2144(6) -0.0003(5) 0.036(2) Uani 1 1 d .
H25 H 0.2347 0.2641 0.0172 0.043 Uiso 1 1 d R
C102 C 0.2264(8) 0.4279(5) 0.0464(5) 0.0272(17) Uani 1 1 d .
C108 C 0.5391(8) 0.5134(5) 0.1714(5) 0.0281(17) Uani 1 1 d .
C8 C -0.0162(8) -0.0463(5) 0.3221(4) 0.0281(18) Uani 1 1 d .
C106 C 0.0384(8) 0.3493(5) 0.0718(5) 0.0328(19) Uani 1 1 d .
H106 H -0.0047 0.3207 0.1069 0.039 Uiso 1 1 d R
C9 C -0.0148(8) -0.1307(5) 0.3222(5) 0.0303(18) Uani 1 1 d .
C103 C 0.1633(9) 0.4327(5) -0.0341(5) 0.0338(19) Uani 1 1 d .
H103 H 0.2066 0.4602 -0.0698 0.041 Uiso 1 1 d R
C127 C 0.4075(10) 0.5508(6) 0.3582(6) 0.048(2) Uani 1 1 d .
H127 H 0.4407 0.5341 0.3145 0.057 Uiso 1 1 d R
C15 C 0.0971(11) -0.2355(7) 0.2594(7) 0.056(3) Uani 1 1 d .
H15A H 0.1793 -0.2591 0.2630 0.067 Uiso 1 1 d R
H15B H 0.0738 -0.2102 0.2084 0.067 Uiso 1 1 d R
H15C H 0.0303 -0.2767 0.2646 0.067 Uiso 1 1 d R
C30 C 0.2670(14) -0.1422(6) -0.0203(6) 0.061(3) Uani 1 1 d .
H30 H 0.3151 -0.1645 -0.0542 0.073 Uiso 1 1 d R
C113 C 0.5508(9) 0.5981(5) 0.1734(6) 0.040(2) Uani 1 1 d .
C2 C 0.2984(8) 0.0664(5) 0.4114(5) 0.0298(18) Uani 1 1 d .
C22 C 0.3155(12) 0.0690(6) -0.0530(6) 0.051(3) Uani 1 1 d .
H22 H 0.3366 0.0198 -0.0707 0.062 Uiso 1 1 d R
C4 C 0.4833(10) 0.1264(6) 0.5067(5) 0.045(2) Uani 1 1 d .
H4 H 0.5286 0.1338 0.5595 0.054 Uiso 1 1 d R
C114 C 0.6356(8) 0.3784(5) 0.2031(5) 0.0303(18) Uani 1 1 d .
H114 H 0.5472 0.3600 0.1746 0.036 Uiso 1 1 d R
C116 C 0.6543(10) 0.3476(6) 0.2883(6) 0.044(2) Uani 1 1 d .
H116A H 0.7423 0.3622 0.3164 0.053 Uiso 1 1 d R
H116B H 0.6387 0.2902 0.2869 0.053 Uiso 1 1 d R
H116C H 0.5935 0.3710 0.3156 0.053 Uiso 1 1 d R
C104 C 0.0384(10) 0.3972(6) -0.0614(6) 0.046(2) Uani 1 1 d .
H104 H -0.0032 0.4021 -0.1148 0.055 Uiso 1 1 d R
C28 C 0.0616(13) -0.1067(7) 0.0062(7) 0.065(3) Uani 1 1 d .
H28 H -0.0286 -0.1045 -0.0102 0.077 Uiso 1 1 d R
C125 C 0.1952(10) 0.2698(6) 0.4353(5) 0.042(2) Uani 1 1 d .
H125 H 0.2452 0.2292 0.4233 0.051 Uiso 1 1 d R
C121 C 0.0329(10) 0.3607(6) 0.3927(6) 0.049(3) Uani 1 1 d .
H121 H -0.0278 0.3830 0.3526 0.058 Uiso 1 1 d R
C19 C -0.1363(11) 0.1193(6) 0.3910(7) 0.054(3) Uani 1 1 d .
H19A H -0.2087 0.0950 0.4116 0.064 Uiso 1 1 d R
H19B H -0.1454 0.1760 0.3852 0.064 Uiso 1 1 d R
H19C H -0.0557 0.1107 0.4277 0.064 Uiso 1 1 d R
C129 C 0.4396(15) 0.6081(7) 0.4914(7) 0.071(4) Uani 1 1 d .
H129 H 0.4949 0.6283 0.5381 0.085 Uiso 1 1 d R
C117 C 0.4366(10) 0.6482(6) 0.1390(7) 0.053(3) Uani 1 1 d .
H117 H 0.3561 0.6127 0.1332 0.063 Uiso 1 1 d R
C122 C 0.0476(13) 0.3864(7) 0.4710(7) 0.067(4) Uani 1 1 d .
H122 H -0.0040 0.4259 0.4836 0.080 Uiso 1 1 d R
C105 C -0.0245(9) 0.3550(6) -0.0085(5) 0.041(2) Uani 1 1 d .
H105 H -0.1081 0.3302 -0.0262 0.049 Uiso 1 1 d R
C27 C 0.1243(10) -0.0798(6) 0.0818(6) 0.048(3) Uani 1 1 d .
H27 H 0.0763 -0.0582 0.1162 0.058 Uiso 1 1 d R
C6 C 0.4609(8) 0.1527(5) 0.3652(5) 0.0301(18) Uani 1 1 d .
H6 H 0.4925 0.1779 0.3234 0.036 Uiso 1 1 d R
C16 C 0.1557(11) -0.2088(7) 0.4064(6) 0.061(3) Uani 1 1 d .
H16A H 0.0898 -0.2479 0.4174 0.073 Uiso 1 1 d R
H16B H 0.1709 -0.1668 0.4467 0.073 Uiso 1 1 d R
H16C H 0.2356 -0.2342 0.4072 0.073 Uiso 1 1 d R
C23 C 0.2388(11) 0.1173(6) -0.1063(6) 0.048(3) Uani 1 1 d .
H23 H 0.2077 0.1003 -0.1593 0.058 Uiso 1 1 d R
C110 C 0.7676(8) 0.5107(5) 0.2337(5) 0.0316(18) Uani 1 1 d .
H110 H 0.8400 0.4819 0.2536 0.038 Uiso 1 1 d R
C24 C 0.2095(10) 0.1901(6) -0.0801(5) 0.042(2) Uani 1 1 d .
H24 H 0.1589 0.2234 -0.1155 0.051 Uiso 1 1 d R
C115 C 0.7338(10) 0.3437(6) 0.1606(6) 0.046(2) Uani 1 1 d .
H115A H 0.8192 0.3480 0.1949 0.055 Uiso 1 1 d R
H115B H 0.7363 0.3728 0.1122 0.055 Uiso 1 1 d R
H115C H 0.7075 0.2882 0.1474 0.055 Uiso 1 1 d R
C131 C 0.2272(12) 0.5720(7) 0.4164(6) 0.054(3) Uani 1 1 d .
H131 H 0.1370 0.5671 0.4131 0.065 Uiso 1 1 d R
C124 C 0.2092(12) 0.2954(7) 0.5135(6) 0.058(3) Uani 1 1 d .
H124 H 0.2681 0.2725 0.5541 0.069 Uiso 1 1 d R
C14 C 0.1093(9) -0.1731(5) 0.3255(5) 0.036(2) Uani 1 1 d .
H14 H 0.1773 -0.1320 0.3176 0.044 Uiso 1 1 d R
C112 C 0.6736(9) 0.6358(5) 0.2042(6) 0.043(2) Uani 1 1 d .
H112 H 0.6842 0.6917 0.2044 0.052 Uiso 1 1 d R
C123 C 0.1366(13) 0.3548(7) 0.5312(7) 0.064(3) Uani 1 1 d .
H123 H 0.1472 0.3742 0.5836 0.077 Uiso 1 1 d R
C21 C 0.3598(10) 0.0927(6) 0.0262(6) 0.043(2) Uani 1 1 d .
H21 H 0.4108 0.0593 0.0612 0.052 Uiso 1 1 d R
C18 C -0.2485(11) 0.1102(7) 0.2480(7) 0.059(3) Uani 1 1 d .
H18A H -0.2516 0.0834 0.1975 0.071 Uiso 1 1 d R
H18B H -0.2366 0.1672 0.2416 0.071 Uiso 1 1 d R
H18C H -0.3291 0.0974 0.2657 0.071 Uiso 1 1 d R
C119 C 0.4238(15) 0.7173(7) 0.1942(8) 0.081(4) Uani 1 1 d .
H119A H 0.4902 0.7595 0.1915 0.097 Uiso 1 1 d R
H119B H 0.4345 0.6982 0.2481 0.097 Uiso 1 1 d R
H119C H 0.3388 0.7376 0.1783 0.097 Uiso 1 1 d R

loop_
_atom_site_aniso_label
_atom_site_aniso_U_11
_atom_site_aniso_U_22
_atom_site_aniso_U_33
_atom_site_aniso_U_23
_atom_site_aniso_U_13
_atom_site_aniso_U_12
Bi1 0.02824(17) 0.02613(17) 0.02170(15) 0.00291(11) 0.00346(11) -0.00142(12)
Bi2 0.02419(16) 0.02732(17) 0.02216(15) 0.00388(11) 0.00301(11) 0.00072(11)
Se1 0.0334(5) 0.0292(5) 0.0270(4) 0.0026(3) 0.0058(3) -0.0043(3)
Se2 0.0417(5) 0.0312(5) 0.0342(5) 0.0006(4) 0.0085(4) 0.0061(4)
Se3 0.0354(5) 0.0348(5) 0.0310(4) 0.0055(4) 0.0070(3) -0.0060(4)
Se4 0.0367(5) 0.0397(5) 0.0335(5) -0.0002(4) 0.0012(4) 0.0126(4)
N2 0.023(4) 0.028(4) 0.031(4) 0.008(3) 0.003(3) 0.004(3)
N1 0.031(4) 0.025(4) 0.029(4) 0.004(3) 0.013(3) -0.002(3)
C26 0.057(6) 0.022(4) 0.026(4) -0.004(3) 0.004(4) 0.001(4)
C20 0.033(5) 0.027(4) 0.027(4) 0.004(3) 0.013(3) -0.008(3)
C118 0.062(8) 0.050(7) 0.085(9) 0.005(6) -0.006(6) 0.019(6)
C130 0.099(11) 0.063(8) 0.042(6) -0.011(6) 0.012(6) 0.007(7)
C29 0.119(12) 0.044(7) 0.041(6) -0.003(5) 0.007(7) -0.022(7)
C17 0.036(5) 0.030(5) 0.052(6) 0.010(4) 0.021(4) 0.006(4)
C101 0.028(4) 0.030(4) 0.017(4) 0.000(3) 0.001(3) 0.005(3)
C109 0.031(4) 0.026(4) 0.023(4) 0.004(3) 0.007(3) 0.002(3)
C126 0.043(5) 0.028(5) 0.033(5) 0.002(4) 0.001(4) 0.003(4)
C120 0.028(5) 0.037(5) 0.039(5) 0.013(4) 0.018(4) 0.001(3)
C13 0.037(5) 0.025(4) 0.029(4) 0.006(3) 0.018(3) 0.009(3)
C5 0.032(5) 0.040(5) 0.042(5) -0.001(4) -0.001(4) 0.001(4)
C3 0.040(5) 0.042(5) 0.026(4) 0.007(4) 0.002(4) 0.004(4)
C12 0.030(5) 0.040(5) 0.035(5) 0.006(4) 0.012(4) 0.004(4)
C10 0.039(5) 0.029(5) 0.039(5) 0.012(4) 0.011(4) -0.005(4)
C1 0.029(4) 0.028(4) 0.022(4) -0.001(3) 0.001(3) 0.008(3)
C107 0.036(5) 0.038(5) 0.030(5) 0.002(4) 0.015(4) -0.006(4)
C11 0.033(5) 0.038(5) 0.047(6) 0.010(4) 0.010(4) -0.001(4)
C111 0.034(5) 0.047(6) 0.038(5) 0.003(4) 0.005(4) -0.008(4)
C128 0.047(7) 0.065(8) 0.066(8) -0.012(6) -0.006(5) -0.001(5)
C31 0.075(7) 0.025(5) 0.044(6) 0.006(4) 0.016(5) 0.011(5)
C7 0.039(5) 0.034(5) 0.028(4) 0.006(4) 0.009(4) -0.004(4)
C25 0.039(5) 0.036(5) 0.033(5) 0.002(4) 0.007(4) 0.008(4)
C102 0.032(4) 0.025(4) 0.026(4) 0.003(3) 0.009(3) 0.004(3)
C108 0.026(4) 0.027(4) 0.032(4) 0.003(3) 0.009(3) -0.002(3)
C8 0.039(5) 0.028(4) 0.017(4) 0.003(3) 0.010(3) -0.008(3)
C106 0.023(4) 0.043(5) 0.032(5) 0.012(4) 0.004(3) 0.003(3)
C9 0.037(5) 0.028(4) 0.025(4) 0.005(3) 0.004(3) -0.001(3)
C103 0.040(5) 0.033(5) 0.028(4) 0.007(4) 0.006(4) 0.002(4)
C127 0.049(6) 0.046(6) 0.045(6) -0.008(5) 0.008(4) -0.004(5)
C15 0.048(6) 0.062(7) 0.056(7) -0.007(6) 0.006(5) 0.011(5)
C30 0.118(11) 0.024(5) 0.042(6) -0.005(4) 0.015(6) 0.008(6)
C113 0.036(5) 0.027(5) 0.062(6) 0.004(4) 0.019(4) 0.005(4)
C2 0.037(5) 0.026(4) 0.028(4) 0.006(3) 0.008(3) 0.005(3)
C22 0.090(8) 0.031(5) 0.037(5) -0.006(4) 0.023(5) 0.003(5)
C4 0.052(6) 0.048(6) 0.027(5) -0.002(4) -0.011(4) 0.004(4)
C114 0.031(5) 0.026(4) 0.031(4) 0.003(3) 0.000(3) 0.003(3)
C116 0.047(6) 0.039(6) 0.044(6) 0.010(4) 0.009(4) -0.006(4)
C104 0.053(6) 0.053(6) 0.030(5) 0.004(4) 0.001(4) 0.003(5)
C28 0.074(8) 0.056(7) 0.057(7) 0.006(6) 0.008(6) -0.023(6)
C125 0.055(6) 0.041(6) 0.033(5) 0.007(4) 0.012(4) 0.014(4)
C121 0.052(6) 0.055(7) 0.046(6) 0.009(5) 0.025(5) 0.017(5)
C19 0.069(7) 0.031(6) 0.066(7) -0.002(5) 0.027(6) 0.002(5)
C129 0.104(11) 0.050(7) 0.046(7) -0.007(5) -0.015(7) 0.002(7)
C117 0.042(6) 0.031(5) 0.090(9) 0.014(5) 0.026(6) 0.000(4)
C122 0.103(10) 0.048(7) 0.067(8) 0.006(6) 0.054(8) 0.023(6)
C105 0.030(5) 0.053(6) 0.035(5) 0.006(4) -0.003(4) -0.003(4)
C27 0.050(6) 0.048(6) 0.047(6) 0.002(5) 0.016(5) -0.013(5)
C6 0.028(4) 0.033(5) 0.028(4) 0.000(3) 0.003(3) 0.003(3)
C16 0.050(7) 0.074(8) 0.054(7) 0.006(6) -0.009(5) 0.022(6)
C23 0.069(7) 0.045(6) 0.031(5) 0.000(4) 0.017(5) -0.012(5)
C110 0.026(4) 0.037(5) 0.030(4) 0.004(4) 0.002(3) 0.002(3)
C24 0.058(6) 0.038(6) 0.030(5) 0.011(4) 0.005(4) 0.003(4)
C115 0.058(6) 0.032(5) 0.051(6) 0.002(4) 0.017(5) 0.018(4)
C131 0.063(7) 0.057(7) 0.045(6) -0.007(5) 0.016(5) 0.008(5)
C124 0.070(8) 0.068(8) 0.035(6) 0.012(5) 0.010(5) 0.007(6)
C14 0.038(5) 0.023(5) 0.045(5) 0.001(4) 0.004(4) -0.003(3)
C112 0.053(6) 0.019(5) 0.061(6) -0.004(4) 0.023(5) -0.011(4)
C123 0.095(10) 0.058(8) 0.044(6) -0.004(6) 0.032(6) -0.018(7)
C21 0.066(7) 0.036(5) 0.034(5) 0.002(4) 0.021(4) 0.010(5)
C18 0.072(8) 0.044(6) 0.066(7) 0.014(5) 0.017(6) 0.022(5)
C119 0.123(12) 0.051(8) 0.092(10) 0.025(7) 0.060(9) 0.049(8)

loop_
_atom_type_symbol
_atom_type_description
_atom_type_scat_dispersion_real
_atom_type_scat_dispersion_imag
_atom_type_scat_source
C C 0.0033 0.0016 'International Tables Vol C Tables 4.2.6.8 and 6.1.1.4'
H H 0.0000 0.0000 'International Tables Vol C Tables 4.2.6.8 and 6.1.1.4'
N N 0.0061 0.0033 'International Tables Vol C Tables 4.2.6.8 and 6.1.1.4'
Se Se -0.0929 2.2259 'International Tables Vol C Tables 4.2.6.8 and 6.1.1.4'
Bi Bi -4.1077 10.2566 'International Tables Vol C Tables 4.2.6.8 and 6.1.1.4'

loop_
_exptl_crystal_face_index_h
_exptl_crystal_face_index_k
_exptl_crystal_face_index_l
_exptl_crystal_face_perp_dist
0 -1 0 0.059
0 1 0 0.052
1 0 0 0.063
-1 0 0 0.119
0 0 1 0.054
0 0 -1 0.048
-1 0 1 0.111
-1 -1 0 0.098

loop_
_geom_angle_atom_site_label_1
_geom_angle_atom_site_label_2
_geom_angle_atom_site_label_3
_geom_angle
C1 Bi1 Se2 86.71(19)
C1 Bi1 Se1 92.2(2)
Se2 Bi1 Se1 98.92(3)
C1 Bi1 N1 69.4(3)
Se2 Bi1 N1 85.90(14)
Se1 Bi1 N1 160.76(14)
C101 Bi2 Se4 86.3(2)
C101 Bi2 N2 70.3(2)
Se4 Bi2 N2 86.30(14)
C101 Bi2 Se3 93.1(2)
Se4 Bi2 Se3 98.57(3)
N2 Bi2 Se3 162.44(14)
C20 Se1 Bi1 94.8(2)
C26 Se2 Bi1 98.8(3)
C120 Se3 Bi2 93.5(2)
C126 Se4 Bi2 98.8(3)
C107 N2 C108 121.4(7)
C107 N2 Bi2 107.6(5)
C108 N2 Bi2 130.8(5)
C7 N1 C8 118.9(7)
C7 N1 Bi1 106.2(5)
C8 N1 Bi1 134.9(5)
C27 C26 C31 119.5(9)
C27 C26 Se2 123.6(7)
C31 C26 Se2 116.9(7)
C21 C20 C25 118.6(8)
C21 C20 Se1 121.0(7)
C25 C20 Se1 120.4(6)
C117 C118 H118A 109.7
C117 C118 H118B 109.1
H118A C118 H118B 109.5
C117 C118 H118C 109.7
H118A C118 H118C 109.5
H118B C118 H118C 109.5
C129 C130 C131 119.4(12)
C129 C130 H130 120.7
C131 C130 H130 119.9
C30 C29 C28 119.8(11)
C30 C29 H29 119.8
C28 C29 H29 120.3
C19 C17 C13 110.6(7)
C19 C17 C18 109.4(8)
C13 C17 C18 112.8(8)
C19 C17 H17 108.2
C13 C17 H17 107.7
C18 C17 H17 108.0
C106 C101 C102 118.6(7)
C106 C101 Bi2 123.2(6)
C102 C101 Bi2 118.2(6)
C110 C109 C108 118.9(7)
C110 C109 C114 119.4(7)
C108 C109 C114 121.6(7)
C131 C126 C127 119.4(9)
C131 C126 Se4 119.5(8)
C127 C126 Se4 121.1(7)
C125 C120 C121 118.2(9)
C125 C120 Se3 122.7(7)
C121 C120 Se3 119.1(7)
C12 C13 C8 118.0(7)
C12 C13 C17 121.5(7)
C8 C13 C17 120.5(7)
C4 C5 C6 120.0(9)
C4 C5 H5 119.9
C6 C5 H5 120.2
C4 C3 C2 121.6(8)
C4 C3 H3 119.2
C2 C3 H3 119.2
C11 C12 C13 121.3(8)
C11 C12 H12 119.3
C13 C12 H12 119.4
C11 C10 C9 121.1(8)
C11 C10 H10 119.3
C9 C10 H10 119.6
C6 C1 C2 119.9(7)
C6 C1 Bi1 121.0(6)
C2 C1 Bi1 119.0(6)
N2 C107 C102 121.6(8)
N2 C107 H107 119.1
C102 C107 H107 119.3
C12 C11 C10 120.4(8)
C12 C11 H11 119.7
C10 C11 H11 120.0
C110 C111 C112 119.8(8)
C110 C111 H111 120.1
C112 C111 H111 120.1
C127 C128 C129 119.2(11)
C127 C128 H128 120.2
C129 C128 H128 120.5
C30 C31 C26 119.7(11)
C30 C31 H31 120.2
C26 C31 H31 120.1
N1 C7 C2 123.0(8)
N1 C7 H7 118.4
C2 C7 H7 118.5
C20 C25 C24 120.7(9)
C20 C25 H25 119.5
C24 C25 H25 119.8
C103 C102 C101 119.3(8)
C103 C102 C107 118.9(7)
C101 C102 C107 121.8(7)
C109 C108 C113 120.8(7)
C109 C108 N2 118.0(7)
C113 C108 N2 120.7(7)
C13 C8 C9 121.4(7)
C13 C8 N1 118.1(7)
C9 C8 N1 120.5(7)
C101 C106 C105 121.8(8)
C101 C106 H106 119.2
C105 C106 H106 119.0
C10 C9 C8 117.6(8)
C10 C9 C14 119.9(8)
C8 C9 C14 122.5(7)
C104 C103 C102 121.2(8)
C104 C103 H103 119.7
C102 C103 H103 119.1
C126 C127 C128 120.4(10)
C126 C127 H127 119.5
C128 C127 H127 120.1
C14 C15 H15A 109.6
C14 C15 H15B 109.1
H15A C15 H15B 109.5
C14 C15 H15C 109.7
H15A C15 H15C 109.5
H15B C15 H15C 109.5
C29 C30 C31 120.6(11)
C29 C30 H30 119.7
C31 C30 H30 119.7
C112 C113 C108 117.5(8)
C112 C113 C117 119.9(8)
C108 C113 C117 122.4(8)
C3 C2 C1 119.1(8)
C3 C2 C7 118.5(8)
C1 C2 C7 122.3(7)
C21 C22 C23 120.8(9)
C21 C22 H22 119.7
C23 C22 H22 119.5
C3 C4 C5 119.2(8)
C3 C4 H4 120.2
C5 C4 H4 120.5
C109 C114 C115 111.9(7)
C109 C114 C116 110.4(7)
C115 C114 C116 109.8(7)
C109 C114 H114 108.1
C115 C114 H114 108.4
C116 C114 H114 108.2
C114 C116 H116A 109.6
C114 C116 H116B 109.4
H116A C116 H116B 109.5
C114 C116 H116C 109.4
H116A C116 H116C 109.5
H116B C116 H116C 109.5
C105 C104 C103 119.4(8)
C105 C104 H104 120.4
C103 C104 H104 120.2
C27 C28 C29 119.3(12)
C27 C28 H28 120.4
C29 C28 H28 120.3
C124 C125 C120 122.0(10)
C124 C125 H125 119.3
C120 C125 H125 118.7
C122 C121 C120 119.6(10)
C122 C121 H121 120.1
C120 C121 H121 120.3
C17 C19 H19A 110.0
C17 C19 H19B 108.8
H19A C19 H19B 109.5
C17 C19 H19C 109.6
H19A C19 H19C 109.5
H19B C19 H19C 109.5
C130 C129 C128 119.3(11)
C130 C129 H129 120.3
C128 C129 H129 120.4
C118 C117 C119 109.9(9)
C118 C117 C113 112.2(9)
C119 C117 C113 112.6(10)
C118 C117 H117 107.4
C119 C117 H117 107.3
C113 C117 H117 107.2
C123 C122 C121 121.3(11)
C123 C122 H122 119.2
C121 C122 H122 119.5
C104 C105 C106 119.7(9)
C104 C105 H105 120.4
C106 C105 H105 119.9
C26 C27 C28 121.0(11)
C26 C27 H27 119.3
C28 C27 H27 119.7
C1 C6 C5 120.0(8)
C1 C6 H6 120.0
C5 C6 H6 120.0
C14 C16 H16A 109.4
C14 C16 H16B 109.1
H16A C16 H16B 109.5
C14 C16 H16C 109.9
H16A C16 H16C 109.5
H16B C16 H16C 109.5
C24 C23 C22 119.2(9)
C24 C23 H23 120.6
C22 C23 H23 120.2
C111 C110 C109 120.9(8)
C111 C110 H110 119.6
C109 C110 H110 119.5
C23 C24 C25 120.2(9)
C23 C24 H24 120.0
C25 C24 H24 119.9
C114 C115 H115A 109.9
C114 C115 H115B 109.4
H115A C115 H115B 109.5
C114 C115 H115C 109.2
H115A C115 H115C 109.5
H115B C115 H115C 109.5
C126 C131 C130 122.2(11)
C126 C131 H131 118.6
C130 C131 H131 119.2
C123 C124 C125 119.4(11)
C123 C124 H124 120.2
C125 C124 H124 120.3
C16 C14 C15 111.0(8)
C16 C14 C9 111.7(8)
C15 C14 C9 113.0(8)
C16 C14 H14 106.9
C15 C14 H14 107.2
C9 C14 H14 106.7
C111 C112 C113 122.0(8)
C111 C112 H112 119.0
C113 C112 H112 119.0
C124 C123 C122 119.5(11)
C124 C123 H123 120.5
C122 C123 H123 120.1
C20 C21 C22 120.6(9)
C20 C21 H21 119.9
C22 C21 H21 119.5
C17 C18 H18A 109.4
C17 C18 H18B 109.3
H18A C18 H18B 109.5
C17 C18 H18C 109.8
H18A C18 H18C 109.5
H18B C18 H18C 109.5
C117 C119 H119A 109.7
C117 C119 H119B 108.8
H119A C119 H119B 109.5
C117 C119 H119C 109.9
H119A C119 H119C 109.5
H119B C119 H119C 109.5

loop_
_geom_bond_atom_site_label_1
_geom_bond_atom_site_label_2
_geom_bond_distance
Bi1 C1 2.265(7)
Bi1 Se2 2.6916(10)
Bi1 Se1 2.7541(9)
Bi1 N1 2.768(6)
Bi2 C101 2.241(7)
Bi2 Se4 2.6797(10)
Bi2 N2 2.701(7)
Bi2 Se3 2.7557(9)
Se1 C20 1.921(8)
Se2 C26 1.936(8)
Se3 C120 1.915(9)
Se4 C126 1.927(9)
N2 C107 1.277(10)
N2 C108 1.422(10)
N1 C7 1.271(10)
N1 C8 1.431(10)
C26 C27 1.366(14)
C26 C31 1.397(13)
C20 C21 1.376(12)
C20 C25 1.387(12)
C118 C117 1.505(16)
C118 H118A 0.9600
C118 H118B 0.9599
C118 H118C 0.9601
C130 C129 1.366(18)
C130 C131 1.368(15)
C130 H130 0.9301
C29 C30 1.367(18)
C29 C28 1.397(18)
C29 H29 0.9301
C17 C19 1.516(13)
C17 C13 1.517(11)
C17 C18 1.519(14)
C17 H17 0.9801
C101 C106 1.375(11)
C101 C102 1.410(11)
C109 C110 1.395(11)
C109 C108 1.403(11)
C109 C114 1.511(11)
C126 C131 1.354(13)
C126 C127 1.361(13)
C120 C125 1.373(12)
C120 C121 1.377(13)
C13 C12 1.386(11)
C13 C8 1.408(11)
C5 C4 1.388(14)
C5 C6 1.401(12)
C5 H5 0.9300
C3 C4 1.371(13)
C3 C2 1.389(11)
C3 H3 0.9301
C12 C11 1.376(12)
C12 H12 0.9300
C10 C11 1.376(12)
C10 C9 1.397(11)
C10 H10 0.9300
C1 C6 1.383(11)
C1 C2 1.391(11)
C107 C102 1.454(11)
C107 H107 0.9299
C11 H11 0.9301
C111 C110 1.367(13)
C111 C112 1.384(13)
C111 H111 0.9301
C128 C127 1.384(14)
C128 C129 1.406(17)
C128 H128 0.9300
C31 C30 1.377(14)
C31 H31 0.9300
C7 C2 1.456(12)
C7 H7 0.9299
C25 C24 1.392(12)
C25 H25 0.9299
C102 C103 1.400(11)
C108 C113 1.409(12)
C8 C9 1.409(11)
C106 C105 1.398(11)
C106 H106 0.9300
C9 C14 1.511(12)
C103 C104 1.382(13)
C103 H103 0.9300
C127 H127 0.9299
C15 C14 1.509(13)
C15 H15A 0.9601
C15 H15B 0.9600
C15 H15C 0.9600
C30 H30 0.9299
C113 C112 1.388(13)
C113 C117 1.524(13)
C22 C21 1.379(13)
C22 C23 1.383(15)
C22 H22 0.9300
C4 H4 0.9300
C114 C115 1.513(12)
C114 C116 1.518(12)
C114 H114 0.9800
C116 H116A 0.9600
C116 H116B 0.9600
C116 H116C 0.9600
C104 C105 1.382(13)
C104 H104 0.9300
C28 C27 1.379(15)
C28 H28 0.9300
C125 C124 1.372(14)
C125 H125 0.9300
C121 C122 1.373(15)
C121 H121 0.9300
C19 H19A 0.9600
C19 H19B 0.9601
C19 H19C 0.9601
C129 H129 0.9299
C117 C119 1.513(15)
C117 H117 0.9800
C122 C123 1.370(17)
C122 H122 0.9299
C105 H105 0.9300
C27 H27 0.9300
C6 H6 0.9300
C16 C14 1.503(13)
C16 H16A 0.9599
C16 H16B 0.9599
C16 H16C 0.9600
C23 C24 1.368(14)
C23 H23 0.9300
C110 H110 0.9299
C24 H24 0.9298
C115 H115A 0.9599
C115 H115B 0.9600
C115 H115C 0.9601
C131 H131 0.9300
C124 C123 1.357(17)
C124 H124 0.9299
C14 H14 0.9800
C112 H112 0.9300
C123 H123 0.9301
C21 H21 0.9301
C18 H18A 0.9601
C18 H18B 0.9598
C18 H18C 0.9600
C119 H119A 0.9600
C119 H119B 0.9600
C119 H119C 0.9600
